data_4026366
loop_
_publ_author_name
'Juan Xing'
'Xiao-Rong Wang'
'Cai-Xia Yan'
'Ying Cheng'

_publ_section_title
;
 Interaction of \b-Lactam Carbenes with 3,6-Diphenyltetrazines: A
 Five-Step Cascade Reaction for the Direct Construction of
 Indeno[2,1-b]pyrrol-2-ones
;
_journal_name_full 'Journal of Organic Chemistry'
_journal_page_first 4746
_journal_page_last 4752
_journal_paper_doi 10.1021/jo200499u
_journal_volume 76
_journal_year 2011
_chemical_formula_sum 'C58 H58 N6 O8'
_chemical_formula_weight 967.10
_chemical_name_systematic
; 
 ? 
;
_space_group_IT_number 14
_symmetry_cell_setting monoclinic
_symmetry_space_group_name_Hall '-P 2ybc'
_symmetry_space_group_name_H-M 'P 1 21/c 1'
_atom_sites_solution_hydrogens geom
_atom_sites_solution_primary direct
_atom_sites_solution_secondary difmap
_audit_creation_method SHELXL-97
_cell_angle_alpha 90.00
_cell_angle_beta 103.778(3)
_cell_angle_gamma 90.00
_cell_formula_units_Z 4
_cell_length_a 29.316(11)
_cell_length_b 7.455(3)
_cell_length_c 23.171(8)
_cell_measurement_reflns_used 11687
_cell_measurement_temperature 113(2)
_cell_measurement_theta_max 27.9
_cell_measurement_theta_min 1.4
_cell_volume 4918(3)
_computing_cell_refinement CrystalClear
_computing_data_collection CrystalClear
_computing_data_reduction CrystalClear
_computing_molecular_graphics 'Bruker SHELXTL'
_computing_publication_material 'CrystalStructure 3.8'
_computing_structure_refinement 'SHELXL-97 (Sheldrick, 1997)'
_computing_structure_solution 'SHELXS-97 (Sheldrick, 1990)'
_diffrn_ambient_temperature 113(2)
_diffrn_detector_area_resol_mean 14.63
_diffrn_measured_fraction_theta_full 0.997
_diffrn_measured_fraction_theta_max 0.997
_diffrn_measurement_device_type 'Rigaku Saturn CCD area detector'
_diffrn_measurement_method '\w and \f scans'
_diffrn_radiation_monochromator multilayer
_diffrn_radiation_source 'rotating anode'
_diffrn_radiation_type MoK\a
_diffrn_radiation_wavelength 0.71073
_diffrn_reflns_av_R_equivalents 0.0414
_diffrn_reflns_av_sigmaI/netI 0.0413
_diffrn_reflns_limit_h_max 34
_diffrn_reflns_limit_h_min -34
_diffrn_reflns_limit_k_max 8
_diffrn_reflns_limit_k_min -8
_diffrn_reflns_limit_l_max 27
_diffrn_reflns_limit_l_min -23
_diffrn_reflns_number 27205
_diffrn_reflns_theta_full 25.02
_diffrn_reflns_theta_max 25.02
_diffrn_reflns_theta_min 1.43
_diffrn_standards_decay_% 0
_diffrn_standards_interval_count 0
_diffrn_standards_interval_time 0
_diffrn_standards_number 0
_exptl_absorpt_coefficient_mu 0.088
_exptl_absorpt_correction_T_max 0.9895
_exptl_absorpt_correction_T_min 0.9826
_exptl_absorpt_correction_type multi-scan
_exptl_absorpt_process_details CrystalClear
_exptl_crystal_colour Colorless
_exptl_crystal_density_diffrn 1.306
_exptl_crystal_density_meas 0
_exptl_crystal_description Prism
_exptl_crystal_F_000 2048
_exptl_crystal_size_max 0.20
_exptl_crystal_size_mid 0.18
_exptl_crystal_size_min 0.12
_refine_diff_density_max 0.213
_refine_diff_density_min -0.246
_refine_diff_density_rms 0.045
_refine_ls_extinction_method none
_refine_ls_goodness_of_fit_ref 1.130
_refine_ls_hydrogen_treatment constr
_refine_ls_matrix_type full
_refine_ls_number_parameters 659
_refine_ls_number_reflns 8634
_refine_ls_number_restraints 0
_refine_ls_restrained_S_all 1.130
_refine_ls_R_factor_all 0.0646
_refine_ls_R_factor_gt 0.0567
_refine_ls_shift/su_max 0.004
_refine_ls_shift/su_mean 0.001
_refine_ls_structure_factor_coef Fsqd
_refine_ls_weighting_details 'calc w=1/[\s^2^(Fo^2^)+(0.0414P)^2^+3.2579P] where P=(Fo^2^+2Fc^2^)/3'
_refine_ls_weighting_scheme calc
_refine_ls_wR_factor_gt 0.1199
_refine_ls_wR_factor_ref 0.1252
_reflns_number_gt 7833
_reflns_number_total 8634
_reflns_threshold_expression >2sigma(I)
_cod_data_source_file jo200499u_si_004.cif
_cod_data_source_block m100314d1
_cod_database_code 4026366

loop_
_symmetry_equiv_pos_as_xyz
'x, y, z'
'-x, y+1/2, -z+1/2'
'-x, -y, -z'
'x, -y-1/2, z-1/2'

loop_
_atom_site_label
_atom_site_type_symbol
_atom_site_fract_x
_atom_site_fract_y
_atom_site_fract_z
_atom_site_U_iso_or_equiv
_atom_site_adp_type
_atom_site_occupancy
_atom_site_symmetry_multiplicity
_atom_site_calc_flag
_atom_site_refinement_flags
O1 O 0.33806(6) 0.5749(2) 0.68322(6) 0.0272(4) Uani 1 1 d .
O2 O 0.44669(5) 0.3877(2) 0.15680(6) 0.0267(4) Uani 1 1 d .
O3 O 0.35245(5) 0.96063(19) 0.37604(7) 0.0242(3) Uani 1 1 d .
O4 O 0.16882(6) 0.5489(2) -0.21512(6) 0.0283(4) Uani 1 1 d .
O5 O 0.05620(5) 0.5089(2) 0.31353(6) 0.0270(4) Uani 1 1 d .
O6 O 0.15894(5) 0.9629(2) 0.08028(7) 0.0274(4) Uani 1 1 d .
N1 N 0.44524(6) 0.3590(2) 0.48832(7) 0.0196(4) Uani 1 1 d .
N2 N 0.45629(6) 0.3340(2) 0.43170(7) 0.0209(4) Uani 1 1 d .
N3 N 0.36082(6) 0.6494(2) 0.39460(7) 0.0165(4) Uani 1 1 d .
N4 N 0.06474(6) 0.3432(2) -0.01346(8) 0.0204(4) Uani 1 1 d .
N5 N 0.05350(6) 0.3342(2) 0.04379(8) 0.0210(4) Uani 1 1 d .
N6 N 0.14898(6) 0.6491(2) 0.07228(7) 0.0159(4) Uani 1 1 d .
C1 C 0.36287(9) 0.5048(3) 0.73947(9) 0.0296(5) Uani 1 1 d .
H1A H 0.3715 0.3796 0.7347 0.044 Uiso 1 1 calc R
H1B H 0.3427 0.5111 0.7677 0.044 Uiso 1 1 calc R
H1C H 0.3914 0.5757 0.7546 0.044 Uiso 1 1 calc R
C2 C 0.35967(8) 0.5643(3) 0.63674(9) 0.0196(5) Uani 1 1 d .
C3 C 0.40636(8) 0.5142(3) 0.64336(9) 0.0210(5) Uani 1 1 d .
H3 H 0.4258 0.4922 0.6818 0.025 Uiso 1 1 calc R
C4 C 0.42420(7) 0.4968(3) 0.59325(9) 0.0192(5) Uani 1 1 d .
H4 H 0.4559 0.4600 0.5976 0.023 Uiso 1 1 calc R
C5 C 0.39650(7) 0.5324(3) 0.53661(9) 0.0168(4) Uani 1 1 d .
C6 C 0.35040(7) 0.5920(3) 0.53125(9) 0.0190(4) Uani 1 1 d .
H6 H 0.3314 0.6221 0.4932 0.023 Uiso 1 1 calc R
C7 C 0.33233(7) 0.6074(3) 0.58115(9) 0.0209(5) Uani 1 1 d .
H7 H 0.3010 0.6477 0.5771 0.025 Uiso 1 1 calc R
C8 C 0.41538(7) 0.4890(3) 0.48470(9) 0.0161(4) Uani 1 1 d .
C9 C 0.40736(7) 0.5812(3) 0.42481(8) 0.0149(4) Uani 1 1 d .
C10 C 0.43323(7) 0.4484(3) 0.39412(9) 0.0165(4) Uani 1 1 d .
C11 C 0.43541(7) 0.4407(3) 0.33155(9) 0.0176(4) Uani 1 1 d .
C12 C 0.47094(7) 0.3382(3) 0.31593(9) 0.0202(5) Uani 1 1 d .
H12 H 0.4932 0.2772 0.3461 0.024 Uiso 1 1 calc R
C13 C 0.47411(7) 0.3246(3) 0.25774(9) 0.0220(5) Uani 1 1 d .
H13 H 0.4987 0.2566 0.2481 0.026 Uiso 1 1 calc R
C14 C 0.44107(7) 0.4111(3) 0.21307(9) 0.0199(5) Uani 1 1 d .
C15 C 0.40556(7) 0.5121(3) 0.22716(9) 0.0209(5) Uani 1 1 d .
H15 H 0.3831 0.5713 0.1968 0.025 Uiso 1 1 calc R
C16 C 0.40301(7) 0.5260(3) 0.28616(9) 0.0206(5) Uani 1 1 d .
H16 H 0.3786 0.5953 0.2957 0.025 Uiso 1 1 calc R
C17 C 0.40820(9) 0.4397(3) 0.10936(9) 0.0344(6) Uani 1 1 d .
H17A H 0.3791 0.3881 0.1158 0.052 Uiso 1 1 calc R
H17B H 0.4135 0.3959 0.0716 0.052 Uiso 1 1 calc R
H17C H 0.4057 0.5708 0.1081 0.052 Uiso 1 1 calc R
C18 C 0.42497(7) 0.7886(3) 0.42738(9) 0.0166(4) Uani 1 1 d .
C19 C 0.43842(7) 0.8743(3) 0.48865(9) 0.0205(5) Uani 1 1 d .
H19A H 0.4429 1.0035 0.4846 0.031 Uiso 1 1 calc R
H19B H 0.4677 0.8206 0.5116 0.031 Uiso 1 1 calc R
H19C H 0.4133 0.8540 0.5093 0.031 Uiso 1 1 calc R
C20 C 0.46145(7) 0.8366(3) 0.39255(9) 0.0219(5) Uani 1 1 d .
H20A H 0.4636 0.9673 0.3896 0.033 Uiso 1 1 calc R
H20B H 0.4521 0.7850 0.3526 0.033 Uiso 1 1 calc R
H20C H 0.4921 0.7882 0.4131 0.033 Uiso 1 1 calc R
C21 C 0.37431(7) 0.8267(3) 0.39497(9) 0.0168(4) Uani 1 1 d .
C22 C 0.31906(7) 0.5579(3) 0.36725(8) 0.0166(4) Uani 1 1 d .
C23 C 0.31796(8) 0.3710(3) 0.36783(9) 0.0218(5) Uani 1 1 d .
H23 H 0.3449 0.3049 0.3874 0.026 Uiso 1 1 calc R
C24 C 0.27708(8) 0.2822(3) 0.33948(10) 0.0274(5) Uani 1 1 d .
H24 H 0.2761 0.1548 0.3399 0.033 Uiso 1 1 calc R
C25 C 0.23785(8) 0.3780(3) 0.31058(10) 0.0302(5) Uani 1 1 d .
H25 H 0.2100 0.3166 0.2913 0.036 Uiso 1 1 calc R
C26 C 0.23936(8) 0.5634(3) 0.30983(10) 0.0272(5) Uani 1 1 d .
H26 H 0.2124 0.6289 0.2898 0.033 Uiso 1 1 calc R
C27 C 0.27973(7) 0.6550(3) 0.33804(9) 0.0218(5) Uani 1 1 d .
H27 H 0.2805 0.7824 0.3374 0.026 Uiso 1 1 calc R
C28 C 0.14403(9) 0.4790(3) -0.27119(10) 0.0341(6) Uani 1 1 d .
H28A H 0.1381 0.3508 -0.2672 0.051 Uiso 1 1 calc R
H28B H 0.1629 0.4961 -0.3005 0.051 Uiso 1 1 calc R
H28C H 0.1140 0.5422 -0.2844 0.051 Uiso 1 1 calc R
C29 C 0.14839(8) 0.5315(3) -0.16786(9) 0.0220(5) Uani 1 1 d .
C30 C 0.10465(8) 0.4537(3) -0.17154(9) 0.0230(5) Uani 1 1 d .
H30 H 0.0866 0.4105 -0.2085 0.028 Uiso 1 1 calc R
C31 C 0.08773(7) 0.4399(3) -0.12076(9) 0.0212(5) Uani 1 1 d .
H31 H 0.0580 0.3859 -0.1234 0.025 Uiso 1 1 calc R
C32 C 0.11327(7) 0.5032(3) -0.06594(9) 0.0182(4) Uani 1 1 d .
C33 C 0.15669(7) 0.5844(3) -0.06362(9) 0.0201(5) Uani 1 1 d .
H33 H 0.1745 0.6308 -0.0270 0.024 Uiso 1 1 calc R
C34 C 0.17402(8) 0.5982(3) -0.11388(9) 0.0225(5) Uani 1 1 d .
H34 H 0.2036 0.6535 -0.1115 0.027 Uiso 1 1 calc R
C35 C 0.09436(7) 0.4729(3) -0.01327(9) 0.0167(4) Uani 1 1 d .
C36 C 0.10229(7) 0.5787(3) 0.04397(9) 0.0160(4) Uani 1 1 d .
C37 C 0.07636(7) 0.4571(3) 0.07796(9) 0.0178(4) Uani 1 1 d .
C38 C 0.07199(7) 0.4711(3) 0.13987(9) 0.0184(4) Uani 1 1 d .
C39 C 0.03084(7) 0.4117(3) 0.15357(9) 0.0209(5) Uani 1 1 d .
H39 H 0.0067 0.3629 0.1228 0.025 Uiso 1 1 calc R
C40 C 0.02396(7) 0.4211(3) 0.21067(9) 0.0221(5) Uani 1 1 d .
H40 H -0.0045 0.3798 0.2187 0.026 Uiso 1 1 calc R
C41 C 0.05923(8) 0.4916(3) 0.25593(9) 0.0204(5) Uani 1 1 d .
C42 C 0.10098(8) 0.5503(3) 0.24351(9) 0.0231(5) Uani 1 1 d .
H42 H 0.1252 0.5976 0.2745 0.028 Uiso 1 1 calc R
C43 C 0.10739(8) 0.5402(3) 0.18647(9) 0.0222(5) Uani 1 1 d .
H43 H 0.1361 0.5805 0.1786 0.027 Uiso 1 1 calc R
C44 C 0.01383(8) 0.4495(3) 0.32775(10) 0.0274(5) Uani 1 1 d .
H44A H -0.0125 0.5235 0.3065 0.041 Uiso 1 1 calc R
H44B H 0.0169 0.4603 0.3707 0.041 Uiso 1 1 calc R
H44C H 0.0080 0.3239 0.3158 0.041 Uiso 1 1 calc R
C45 C 0.08495(7) 0.7866(3) 0.03679(9) 0.0172(4) Uani 1 1 d .
C46 C 0.06666(7) 0.8587(3) -0.02562(9) 0.0211(5) Uani 1 1 d .
H46A H 0.0350 0.8118 -0.0422 0.032 Uiso 1 1 calc R
H46B H 0.0876 0.8209 -0.0506 0.032 Uiso 1 1 calc R
H46C H 0.0656 0.9900 -0.0244 0.032 Uiso 1 1 calc R
C47 C 0.05215(7) 0.8467(3) 0.07529(9) 0.0206(5) Uani 1 1 d .
H47A H 0.0488 0.9775 0.0732 0.031 Uiso 1 1 calc R
H47B H 0.0653 0.8107 0.1166 0.031 Uiso 1 1 calc R
H47C H 0.0213 0.7905 0.0609 0.031 Uiso 1 1 calc R
C48 C 0.13647(7) 0.8274(3) 0.06602(9) 0.0181(4) Uani 1 1 d .
C49 C 0.19031(7) 0.5565(3) 0.10100(9) 0.0179(4) Uani 1 1 d .
C50 C 0.19158(7) 0.3703(3) 0.09888(9) 0.0218(5) Uani 1 1 d .
H50 H 0.1652 0.3054 0.0771 0.026 Uiso 1 1 calc R
C51 C 0.23143(8) 0.2800(3) 0.12870(10) 0.0268(5) Uani 1 1 d .
H51 H 0.2324 0.1528 0.1271 0.032 Uiso 1 1 calc R
C52 C 0.27010(8) 0.3734(3) 0.16095(10) 0.0288(5) Uani 1 1 d .
H52 H 0.2973 0.3107 0.1818 0.035 Uiso 1 1 calc R
C53 C 0.26865(8) 0.5593(3) 0.16245(10) 0.0279(5) Uani 1 1 d .
H53 H 0.2951 0.6238 0.1843 0.033 Uiso 1 1 calc R
C54 C 0.22918(7) 0.6524(3) 0.13263(9) 0.0217(5) Uani 1 1 d .
H54 H 0.2286 0.7797 0.1337 0.026 Uiso 1 1 calc R
O7 O 0.23980(6) 0.5446(2) 0.47470(8) 0.0388(4) Uani 1 1 d .
O8 O 0.23108(5) 0.2451(2) 0.46641(7) 0.0296(4) Uani 1 1 d .
C55 C 0.16537(8) 0.4206(3) 0.42392(12) 0.0348(6) Uani 1 1 d .
H55A H 0.1453 0.3822 0.4499 0.052 Uiso 1 1 calc R
H55B H 0.1608 0.3399 0.3896 0.052 Uiso 1 1 calc R
H55C H 0.1570 0.5433 0.4101 0.052 Uiso 1 1 calc R
C56 C 0.21568(8) 0.4152(3) 0.45757(10) 0.0274(5) Uani 1 1 d .
C57 C 0.27945(8) 0.2194(3) 0.49801(10) 0.0294(5) Uani 1 1 d .
H57A H 0.2845 0.2635 0.5393 0.035 Uiso 1 1 calc R
H57B H 0.3007 0.2858 0.4782 0.035 Uiso 1 1 calc R
C58 C 0.28910(9) 0.0218(3) 0.49757(12) 0.0392(6) Uani 1 1 d .
H58A H 0.2673 -0.0425 0.5163 0.059 Uiso 1 1 calc R
H58B H 0.3214 -0.0018 0.5196 0.059 Uiso 1 1 calc R
H58C H 0.2849 -0.0193 0.4565 0.059 Uiso 1 1 calc R

loop_
_atom_site_aniso_label
_atom_site_aniso_U_11
_atom_site_aniso_U_22
_atom_site_aniso_U_33
_atom_site_aniso_U_23
_atom_site_aniso_U_13
_atom_site_aniso_U_12
O1 0.0335(9) 0.0313(9) 0.0200(8) 0.0018(7) 0.0129(7) 0.0050(7)
O2 0.0354(9) 0.0283(9) 0.0212(8) -0.0019(7) 0.0159(7) 0.0029(7)
O3 0.0238(8) 0.0170(8) 0.0310(9) 0.0044(6) 0.0047(7) 0.0050(6)
O4 0.0356(9) 0.0308(9) 0.0211(8) -0.0006(7) 0.0121(7) -0.0008(7)
O5 0.0261(9) 0.0365(10) 0.0202(8) -0.0021(7) 0.0089(7) -0.0077(7)
O6 0.0220(8) 0.0173(8) 0.0401(10) -0.0027(7) 0.0020(7) -0.0055(7)
N1 0.0220(10) 0.0193(10) 0.0177(9) 0.0002(7) 0.0051(7) 0.0019(8)
N2 0.0224(10) 0.0213(10) 0.0192(9) 0.0000(7) 0.0056(7) 0.0037(8)
N3 0.0161(9) 0.0150(9) 0.0179(9) 0.0001(7) 0.0031(7) 0.0020(7)
N4 0.0206(10) 0.0195(10) 0.0217(9) -0.0028(7) 0.0061(7) -0.0033(8)
N5 0.0212(10) 0.0203(10) 0.0222(9) -0.0029(8) 0.0069(8) -0.0038(8)
N6 0.0136(9) 0.0141(9) 0.0198(9) -0.0015(7) 0.0038(7) -0.0014(7)
C1 0.0431(15) 0.0308(13) 0.0162(11) 0.0003(10) 0.0097(10) 0.0008(11)
C2 0.0274(12) 0.0141(11) 0.0188(11) -0.0021(8) 0.0088(9) -0.0009(9)
C3 0.0265(12) 0.0194(11) 0.0156(10) 0.0009(8) 0.0021(9) 0.0009(9)
C4 0.0192(11) 0.0172(11) 0.0210(11) -0.0009(8) 0.0043(9) 0.0012(9)
C5 0.0207(11) 0.0128(10) 0.0169(10) 0.0003(8) 0.0043(8) -0.0030(8)
C6 0.0190(11) 0.0196(11) 0.0175(10) 0.0013(8) 0.0024(8) 0.0006(9)
C7 0.0195(11) 0.0216(12) 0.0219(11) 0.0004(9) 0.0054(9) 0.0025(9)
C8 0.0161(10) 0.0142(10) 0.0170(10) 0.0000(8) 0.0020(8) -0.0021(8)
C9 0.0149(10) 0.0142(10) 0.0156(10) 0.0014(8) 0.0034(8) 0.0028(8)
C10 0.0150(10) 0.0123(10) 0.0219(11) -0.0004(8) 0.0038(8) 0.0000(8)
C11 0.0187(11) 0.0148(11) 0.0201(11) -0.0029(8) 0.0065(8) -0.0018(8)
C12 0.0182(11) 0.0188(11) 0.0227(11) -0.0018(9) 0.0028(9) 0.0019(9)
C13 0.0185(11) 0.0209(12) 0.0291(12) -0.0036(9) 0.0103(9) 0.0008(9)
C14 0.0226(12) 0.0185(11) 0.0216(11) -0.0030(9) 0.0112(9) -0.0050(9)
C15 0.0219(11) 0.0212(11) 0.0198(11) 0.0021(9) 0.0052(9) 0.0015(9)
C16 0.0212(11) 0.0183(11) 0.0242(11) -0.0006(9) 0.0092(9) 0.0033(9)
C17 0.0588(17) 0.0298(14) 0.0161(11) 0.0066(10) 0.0119(11) 0.0137(12)
C18 0.0189(11) 0.0127(10) 0.0193(10) 0.0017(8) 0.0066(8) 0.0016(8)
C19 0.0240(12) 0.0164(11) 0.0217(11) -0.0015(9) 0.0066(9) -0.0021(9)
C20 0.0226(12) 0.0179(11) 0.0276(12) -0.0001(9) 0.0105(9) -0.0005(9)
C21 0.0211(11) 0.0153(11) 0.0155(10) 0.0004(8) 0.0070(8) 0.0010(9)
C22 0.0152(10) 0.0208(11) 0.0141(10) -0.0011(8) 0.0039(8) 0.0005(8)
C23 0.0212(12) 0.0203(12) 0.0247(12) 0.0017(9) 0.0066(9) 0.0024(9)
C24 0.0255(13) 0.0218(12) 0.0345(13) -0.0016(10) 0.0065(10) -0.0023(10)
C25 0.0210(12) 0.0315(14) 0.0360(14) -0.0069(11) 0.0027(10) -0.0059(10)
C26 0.0174(11) 0.0301(13) 0.0314(13) -0.0005(10) 0.0005(9) 0.0041(10)
C27 0.0215(12) 0.0193(11) 0.0252(11) 0.0000(9) 0.0068(9) 0.0032(9)
C28 0.0464(16) 0.0376(15) 0.0194(12) -0.0002(10) 0.0101(11) 0.0065(12)
C29 0.0277(12) 0.0192(11) 0.0210(11) 0.0024(9) 0.0097(9) 0.0056(9)
C30 0.0257(12) 0.0222(12) 0.0190(11) -0.0025(9) 0.0014(9) 0.0009(9)
C31 0.0187(11) 0.0198(11) 0.0237(11) -0.0029(9) 0.0022(9) -0.0016(9)
C32 0.0192(11) 0.0141(11) 0.0219(11) -0.0003(8) 0.0059(9) 0.0021(8)
C33 0.0201(11) 0.0195(11) 0.0201(11) -0.0021(9) 0.0035(9) 0.0009(9)
C34 0.0190(11) 0.0223(12) 0.0274(12) 0.0006(9) 0.0076(9) -0.0013(9)
C35 0.0126(10) 0.0143(11) 0.0219(11) -0.0016(8) 0.0016(8) 0.0009(8)
C36 0.0132(10) 0.0154(11) 0.0194(10) -0.0009(8) 0.0035(8) -0.0010(8)
C37 0.0158(11) 0.0160(11) 0.0220(11) 0.0008(8) 0.0053(8) 0.0008(8)
C38 0.0187(11) 0.0143(11) 0.0228(11) 0.0009(8) 0.0060(9) 0.0004(8)
C39 0.0187(11) 0.0204(11) 0.0235(11) -0.0020(9) 0.0045(9) -0.0038(9)
C40 0.0200(11) 0.0209(11) 0.0273(12) 0.0016(9) 0.0097(9) -0.0032(9)
C41 0.0248(12) 0.0208(11) 0.0165(10) 0.0018(8) 0.0066(9) 0.0021(9)
C42 0.0189(11) 0.0269(12) 0.0220(11) -0.0008(9) 0.0019(9) -0.0046(9)
C43 0.0195(11) 0.0242(12) 0.0233(11) -0.0002(9) 0.0057(9) -0.0043(9)
C44 0.0259(12) 0.0341(14) 0.0246(12) 0.0008(10) 0.0108(10) -0.0045(10)
C45 0.0187(11) 0.0120(10) 0.0209(11) -0.0016(8) 0.0048(9) -0.0004(8)
C46 0.0229(12) 0.0172(11) 0.0237(11) -0.0006(9) 0.0061(9) -0.0007(9)
C47 0.0215(11) 0.0177(11) 0.0235(11) -0.0018(9) 0.0069(9) 0.0020(9)
C48 0.0191(11) 0.0181(11) 0.0180(11) -0.0008(8) 0.0061(8) -0.0005(9)
C49 0.0168(11) 0.0203(11) 0.0179(10) 0.0005(8) 0.0069(8) -0.0007(8)
C50 0.0193(11) 0.0190(12) 0.0263(12) -0.0024(9) 0.0036(9) -0.0021(9)
C51 0.0233(12) 0.0205(12) 0.0358(13) 0.0025(10) 0.0052(10) 0.0012(9)
C52 0.0193(12) 0.0281(13) 0.0358(13) 0.0058(10) 0.0005(10) 0.0042(10)
C53 0.0178(12) 0.0287(13) 0.0342(13) -0.0001(10) 0.0006(10) -0.0042(10)
C54 0.0202(11) 0.0185(11) 0.0262(12) -0.0003(9) 0.0051(9) -0.0025(9)
O7 0.0305(10) 0.0269(10) 0.0528(11) -0.0027(8) -0.0023(8) -0.0055(8)
O8 0.0245(9) 0.0227(9) 0.0393(10) 0.0012(7) 0.0035(7) -0.0016(7)
C55 0.0282(13) 0.0241(13) 0.0516(16) 0.0002(11) 0.0085(12) 0.0001(10)
C56 0.0286(13) 0.0221(13) 0.0330(13) -0.0012(10) 0.0105(10) -0.0044(10)
C57 0.0229(12) 0.0330(14) 0.0310(13) 0.0023(10) 0.0036(10) 0.0002(10)
C58 0.0313(14) 0.0344(15) 0.0471(16) 0.0030(12) 0.0000(12) 0.0025(11)

loop_
_atom_type_symbol
_atom_type_description
_atom_type_scat_dispersion_real
_atom_type_scat_dispersion_imag
_atom_type_scat_source
C C 0.0033 0.0016 'International Tables Vol C Tables 4.2.6.8 and 6.1.1.4'
H H 0.0000 0.0000 'International Tables Vol C Tables 4.2.6.8 and 6.1.1.4'
N N 0.0061 0.0033 'International Tables Vol C Tables 4.2.6.8 and 6.1.1.4'
O O 0.0106 0.0060 'International Tables Vol C Tables 4.2.6.8 and 6.1.1.4'

loop_
_geom_angle_atom_site_label_1
_geom_angle_atom_site_label_2
_geom_angle_atom_site_label_3
_geom_angle
C2 O1 C1 117.58(17)
C14 O2 C17 116.62(17)
C29 O4 C28 117.84(18)
C41 O5 C44 117.30(17)
C8 N1 N2 109.51(16)
C10 N2 N1 109.58(16)
C21 N3 C22 133.03(17)
C21 N3 C9 95.51(16)
C22 N3 C9 130.87(17)
C35 N4 N5 109.30(16)
C37 N5 N4 109.40(16)
C48 N6 C49 134.15(17)
C48 N6 C36 95.82(16)
C49 N6 C36 129.74(17)
O1 C1 H1A 109.5
O1 C1 H1B 109.5
H1A C1 H1B 109.5
O1 C1 H1C 109.5
H1A C1 H1C 109.5
H1B C1 H1C 109.5
O1 C2 C7 116.28(19)
O1 C2 C3 123.60(19)
C7 C2 C3 120.12(19)
C4 C3 C2 119.30(19)
C4 C3 H3 120.4
C2 C3 H3 120.4
C3 C4 C5 121.2(2)
C3 C4 H4 119.4
C5 C4 H4 119.4
C4 C5 C6 118.51(18)
C4 C5 C8 118.58(19)
C6 C5 C8 122.63(18)
C7 C6 C5 120.32(19)
C7 C6 H6 119.8
C5 C6 H6 119.8
C2 C7 C6 120.4(2)
C2 C7 H7 119.8
C6 C7 H7 119.8
N1 C8 C5 119.37(18)
N1 C8 C9 110.71(17)
C5 C8 C9 129.84(18)
N3 C9 C8 121.17(16)
N3 C9 C10 120.81(16)
C8 C9 C10 98.43(16)
N3 C9 C18 86.52(14)
C8 C9 C18 114.76(16)
C10 C9 C18 116.50(16)
N2 C10 C11 120.15(18)
N2 C10 C9 110.74(17)
C11 C10 C9 129.09(17)
C16 C11 C12 117.88(19)
C16 C11 C10 123.11(18)
C12 C11 C10 118.98(18)
C13 C12 C11 121.2(2)
C13 C12 H12 119.4
C11 C12 H12 119.4
C12 C13 C14 119.7(2)
C12 C13 H13 120.2
C14 C13 H13 120.2
O2 C14 C15 124.30(19)
O2 C14 C13 115.44(18)
C15 C14 C13 120.27(19)
C14 C15 C16 119.5(2)
C14 C15 H15 120.3
C16 C15 H15 120.3
C15 C16 C11 121.46(19)
C15 C16 H16 119.3
C11 C16 H16 119.3
O2 C17 H17A 109.5
O2 C17 H17B 109.5
H17A C17 H17B 109.5
O2 C17 H17C 109.5
H17A C17 H17C 109.5
H17B C17 H17C 109.5
C19 C18 C21 112.83(16)
C19 C18 C20 109.67(17)
C21 C18 C20 114.77(17)
C19 C18 C9 116.28(16)
C21 C18 C9 83.97(14)
C20 C18 C9 117.32(16)
C18 C19 H19A 109.5
C18 C19 H19B 109.5
H19A C19 H19B 109.5
C18 C19 H19C 109.5
H19A C19 H19C 109.5
H19B C19 H19C 109.5
C18 C20 H20A 109.5
C18 C20 H20B 109.5
H20A C20 H20B 109.5
C18 C20 H20C 109.5
H20A C20 H20C 109.5
H20B C20 H20C 109.5
O3 C21 N3 131.4(2)
O3 C21 C18 134.59(19)
N3 C21 C18 93.98(16)
C27 C22 C23 120.4(2)
C27 C22 N3 119.68(19)
C23 C22 N3 119.88(18)
C24 C23 C22 119.4(2)
C24 C23 H23 120.3
C22 C23 H23 120.3
C25 C24 C23 120.4(2)
C25 C24 H24 119.8
C23 C24 H24 119.8
C24 C25 C26 119.8(2)
C24 C25 H25 120.1
C26 C25 H25 120.1
C25 C26 C27 120.8(2)
C25 C26 H26 119.6
C27 C26 H26 119.6
C26 C27 C22 119.2(2)
C26 C27 H27 120.4
C22 C27 H27 120.4
O4 C28 H28A 109.5
O4 C28 H28B 109.5
H28A C28 H28B 109.5
O4 C28 H28C 109.5
H28A C28 H28C 109.5
H28B C28 H28C 109.5
O4 C29 C34 116.0(2)
O4 C29 C30 124.11(19)
C34 C29 C30 119.84(19)
C31 C30 C29 119.3(2)
C31 C30 H30 120.3
C29 C30 H30 120.3
C30 C31 C32 121.7(2)
C30 C31 H31 119.2
C32 C31 H31 119.2
C31 C32 C33 117.89(18)
C31 C32 C35 118.47(19)
C33 C32 C35 123.56(18)
C34 C33 C32 120.9(2)
C34 C33 H33 119.5
C32 C33 H33 119.5
C33 C34 C29 120.3(2)
C33 C34 H34 119.9
C29 C34 H34 119.9
N4 C35 C32 119.62(18)
N4 C35 C36 110.74(17)
C32 C35 C36 129.58(18)
N6 C36 C35 120.71(16)
N6 C36 C37 120.71(17)
C35 C36 C37 98.74(16)
N6 C36 C45 86.61(14)
C35 C36 C45 115.34(16)
C37 C36 C45 116.05(16)
N5 C37 C38 119.68(18)
N5 C37 C36 110.93(17)
C38 C37 C36 129.23(18)
C39 C38 C43 117.59(19)
C39 C38 C37 118.72(19)
C43 C38 C37 123.69(19)
C40 C39 C38 122.2(2)
C40 C39 H39 118.9
C38 C39 H39 118.9
C39 C40 C41 119.2(2)
C39 C40 H40 120.4
C41 C40 H40 120.4
O5 C41 C40 124.36(19)
O5 C41 C42 115.93(19)
C40 C41 C42 119.71(19)
C43 C42 C41 120.5(2)
C43 C42 H42 119.8
C41 C42 H42 119.8
C42 C43 C38 120.8(2)
C42 C43 H43 119.6
C38 C43 H43 119.6
O5 C44 H44A 109.5
O5 C44 H44B 109.5
H44A C44 H44B 109.5
O5 C44 H44C 109.5
H44A C44 H44C 109.5
H44B C44 H44C 109.5
C46 C45 C47 108.94(17)
C46 C45 C48 116.04(17)
C47 C45 C48 112.05(17)
C46 C45 C36 117.79(16)
C47 C45 C36 116.41(16)
C48 C45 C36 83.84(14)
C45 C46 H46A 109.5
C45 C46 H46B 109.5
H46A C46 H46B 109.5
C45 C46 H46C 109.5
H46A C46 H46C 109.5
H46B C46 H46C 109.5
C45 C47 H47A 109.5
C45 C47 H47B 109.5
H47A C47 H47B 109.5
C45 C47 H47C 109.5
H47A C47 H47C 109.5
H47B C47 H47C 109.5
O6 C48 N6 131.6(2)
O6 C48 C45 134.67(19)
N6 C48 C45 93.70(16)
C50 C49 C54 120.3(2)
C50 C49 N6 119.82(19)
C54 C49 N6 119.85(19)
C51 C50 C49 119.7(2)
C51 C50 H50 120.2
C49 C50 H50 120.2
C50 C51 C52 120.7(2)
C50 C51 H51 119.7
C52 C51 H51 119.7
C51 C52 C53 119.3(2)
C51 C52 H52 120.4
C53 C52 H52 120.4
C54 C53 C52 121.0(2)
C54 C53 H53 119.5
C52 C53 H53 119.5
C53 C54 C49 119.1(2)
C53 C54 H54 120.4
C49 C54 H54 120.4
C56 O8 C57 117.08(18)
C56 C55 H55A 109.5
C56 C55 H55B 109.5
H55A C55 H55B 109.5
C56 C55 H55C 109.5
H55A C55 H55C 109.5
H55B C55 H55C 109.5
O7 C56 O8 123.7(2)
O7 C56 C55 125.3(2)
O8 C56 C55 110.98(19)
O8 C57 C58 106.89(19)
O8 C57 H57A 110.3
C58 C57 H57A 110.3
O8 C57 H57B 110.3
C58 C57 H57B 110.3
H57A C57 H57B 108.6
C57 C58 H58A 109.5
C57 C58 H58B 109.5
H58A C58 H58B 109.5
C57 C58 H58C 109.5
H58A C58 H58C 109.5
H58B C58 H58C 109.5

loop_
_geom_bond_atom_site_label_1
_geom_bond_atom_site_label_2
_geom_bond_distance
O1 C2 1.376(2)
O1 C1 1.432(3)
O2 C14 1.364(2)
O2 C17 1.429(3)
O3 C21 1.211(2)
O4 C29 1.374(2)
O4 C28 1.428(3)
O5 C41 1.365(2)
O5 C44 1.429(3)
O6 C48 1.208(2)
N1 C8 1.295(3)
N1 N2 1.436(2)
N2 C10 1.289(3)
N3 C21 1.379(3)
N3 C22 1.413(3)
N3 C9 1.468(3)
N4 C35 1.299(3)
N4 N5 1.443(2)
N5 C37 1.289(3)
N6 C48 1.378(3)
N6 C49 1.415(3)
N6 C36 1.467(3)
C1 H1A 0.9800
C1 H1B 0.9800
C1 H1C 0.9800
C2 C7 1.383(3)
C2 C3 1.391(3)
C3 C4 1.389(3)
C3 H3 0.9500
C4 C5 1.394(3)
C4 H4 0.9500
C5 C6 1.400(3)
C5 C8 1.475(3)
C6 C7 1.387(3)
C6 H6 0.9500
C7 H7 0.9500
C8 C9 1.516(3)
C9 C10 1.523(3)
C9 C18 1.627(3)
C10 C11 1.468(3)
C11 C16 1.392(3)
C11 C12 1.407(3)
C12 C13 1.377(3)
C12 H12 0.9500
C13 C14 1.396(3)
C13 H13 0.9500
C14 C15 1.385(3)
C15 C16 1.391(3)
C15 H15 0.9500
C16 H16 0.9500
C17 H17A 0.9800
C17 H17B 0.9800
C17 H17C 0.9800
C18 C19 1.521(3)
C18 C21 1.523(3)
C18 C20 1.528(3)
C19 H19A 0.9800
C19 H19B 0.9800
C19 H19C 0.9800
C20 H20A 0.9800
C20 H20B 0.9800
C20 H20C 0.9800
C22 C27 1.393(3)
C22 C23 1.394(3)
C23 C24 1.390(3)
C23 H23 0.9500
C24 C25 1.384(3)
C24 H24 0.9500
C25 C26 1.383(3)
C25 H25 0.9500
C26 C27 1.388(3)
C26 H26 0.9500
C27 H27 0.9500
C28 H28A 0.9800
C28 H28B 0.9800
C28 H28C 0.9800
C29 C34 1.389(3)
C29 C30 1.391(3)
C30 C31 1.385(3)
C30 H30 0.9500
C31 C32 1.394(3)
C31 H31 0.9500
C32 C33 1.399(3)
C32 C35 1.473(3)
C33 C34 1.381(3)
C33 H33 0.9500
C34 H34 0.9500
C35 C36 1.513(3)
C36 C37 1.518(3)
C36 C45 1.627(3)
C37 C38 1.474(3)
C38 C39 1.391(3)
C38 C43 1.405(3)
C39 C40 1.387(3)
C39 H39 0.9500
C40 C41 1.389(3)
C40 H40 0.9500
C41 C42 1.393(3)
C42 C43 1.381(3)
C42 H42 0.9500
C43 H43 0.9500
C44 H44A 0.9800
C44 H44B 0.9800
C44 H44C 0.9800
C45 C46 1.516(3)
C45 C47 1.526(3)
C45 C48 1.532(3)
C46 H46A 0.9800
C46 H46B 0.9800
C46 H46C 0.9800
C47 H47A 0.9800
C47 H47B 0.9800
C47 H47C 0.9800
C49 C50 1.390(3)
C49 C54 1.396(3)
C50 C51 1.382(3)
C50 H50 0.9500
C51 C52 1.387(3)
C51 H51 0.9500
C52 C53 1.387(3)
C52 H52 0.9500
C53 C54 1.384(3)
C53 H53 0.9500
C54 H54 0.9500
O7 C56 1.206(3)
O8 C56 1.345(3)
O8 C57 1.445(3)
C55 C56 1.496(3)
C55 H55A 0.9800
C55 H55B 0.9800
C55 H55C 0.9800
C57 C58 1.501(3)
C57 H57A 0.9900
C57 H57B 0.9900
C58 H58A 0.9800
C58 H58B 0.9800
C58 H58C 0.9800

loop_
_geom_torsion_atom_site_label_1
_geom_torsion_atom_site_label_2
_geom_torsion_atom_site_label_3
_geom_torsion_atom_site_label_4
_geom_torsion
C8 N1 N2 C10 0.0(2)
C35 N4 N5 C37 -0.2(2)
C1 O1 C2 C7 170.47(19)
C1 O1 C2 C3 -9.8(3)
O1 C2 C3 C4 176.08(19)
C7 C2 C3 C4 -4.2(3)
C2 C3 C4 C5 1.5(3)
C3 C4 C5 C6 2.0(3)
C3 C4 C5 C8 -172.13(19)
C4 C5 C6 C7 -2.8(3)
C8 C5 C6 C7 171.09(19)
O1 C2 C7 C6 -176.83(19)
C3 C2 C7 C6 3.4(3)
C5 C6 C7 C2 0.1(3)
N2 N1 C8 C5 176.27(17)
N2 N1 C8 C9 -6.6(2)
C4 C5 C8 N1 28.8(3)
C6 C5 C8 N1 -145.1(2)
C4 C5 C8 C9 -147.7(2)
C6 C5 C8 C9 38.4(3)
C21 N3 C9 C8 117.82(19)
C22 N3 C9 C8 -70.3(3)
C21 N3 C9 C10 -118.12(19)
C22 N3 C9 C10 53.8(3)
C21 N3 C9 C18 0.85(14)
C22 N3 C9 C18 172.72(19)
N1 C8 C9 N3 143.55(18)
C5 C8 C9 N3 -39.7(3)
N1 C8 C9 C10 9.5(2)
C5 C8 C9 C10 -173.8(2)
N1 C8 C9 C18 -114.86(19)
C5 C8 C9 C18 61.8(3)
N1 N2 C10 C11 -174.88(17)
N1 N2 C10 C9 6.6(2)
N3 C9 C10 N2 -143.77(18)
C8 C9 C10 N2 -9.5(2)
C18 C9 C10 N2 113.61(19)
N3 C9 C10 C11 37.8(3)
C8 C9 C10 C11 172.1(2)
C18 C9 C10 C11 -64.8(3)
N2 C10 C11 C16 162.8(2)
C9 C10 C11 C16 -18.9(3)
N2 C10 C11 C12 -15.2(3)
C9 C10 C11 C12 163.1(2)
C16 C11 C12 C13 1.0(3)
C10 C11 C12 C13 179.09(19)
C11 C12 C13 C14 -1.2(3)
C17 O2 C14 C15 -13.4(3)
C17 O2 C14 C13 166.49(19)
C12 C13 C14 O2 -179.07(19)
C12 C13 C14 C15 0.8(3)
O2 C14 C15 C16 179.63(19)
C13 C14 C15 C16 -0.2(3)
C14 C15 C16 C11 0.0(3)
C12 C11 C16 C15 -0.4(3)
C10 C11 C16 C15 -178.43(19)
N3 C9 C18 C19 111.75(17)
C8 C9 C18 C19 -11.1(2)
C10 C9 C18 C19 -125.35(19)
N3 C9 C18 C21 -0.77(13)
C8 C9 C18 C21 -123.65(17)
C10 C9 C18 C21 122.13(17)
N3 C9 C18 C20 -115.58(18)
C8 C9 C18 C20 121.54(19)
C10 C9 C18 C20 7.3(3)
C22 N3 C21 O3 7.9(4)
C9 N3 C21 O3 179.5(2)
C22 N3 C21 C18 -172.50(19)
C9 N3 C21 C18 -0.91(15)
C19 C18 C21 O3 64.4(3)
C20 C18 C21 O3 -62.2(3)
C9 C18 C21 O3 -179.6(2)
C19 C18 C21 N3 -115.20(17)
C20 C18 C21 N3 118.18(18)
C9 C18 C21 N3 0.82(14)
C21 N3 C22 C27 -7.1(3)
C9 N3 C22 C27 -176.05(18)
C21 N3 C22 C23 170.6(2)
C9 N3 C22 C23 1.7(3)
C27 C22 C23 C24 -0.6(3)
N3 C22 C23 C24 -178.34(18)
C22 C23 C24 C25 0.4(3)
C23 C24 C25 C26 0.1(3)
C24 C25 C26 C27 -0.3(4)
C25 C26 C27 C22 0.1(3)
C23 C22 C27 C26 0.4(3)
N3 C22 C27 C26 178.10(18)
C28 O4 C29 C34 178.83(19)
C28 O4 C29 C30 -1.5(3)
O4 C29 C30 C31 178.75(19)
C34 C29 C30 C31 -1.6(3)
C29 C30 C31 C32 0.5(3)
C30 C31 C32 C33 0.9(3)
C30 C31 C32 C35 -176.03(19)
C31 C32 C33 C34 -1.2(3)
C35 C32 C33 C34 175.6(2)
C32 C33 C34 C29 0.1(3)
O4 C29 C34 C33 -179.02(19)
C30 C29 C34 C33 1.3(3)
N5 N4 C35 C32 176.71(17)
N5 N4 C35 C36 -6.0(2)
C31 C32 C35 N4 22.9(3)
C33 C32 C35 N4 -153.9(2)
C31 C32 C35 C36 -153.9(2)
C33 C32 C35 C36 29.3(3)
C48 N6 C36 C35 116.20(19)
C49 N6 C36 C35 -69.4(3)
C48 N6 C36 C37 -119.86(19)
C49 N6 C36 C37 54.6(3)
C48 N6 C36 C45 -1.41(15)
C49 N6 C36 C45 173.03(18)
N4 C35 C36 N6 142.60(18)
C32 C35 C36 N6 -40.4(3)
N4 C35 C36 C37 8.8(2)
C32 C35 C36 C37 -174.2(2)
N4 C35 C36 C45 -115.56(19)
C32 C35 C36 C45 61.4(3)
N4 N5 C37 C38 -177.89(17)
N4 N5 C37 C36 6.3(2)
N6 C36 C37 N5 -142.77(19)
C35 C36 C37 N5 -9.0(2)
C45 C36 C37 N5 114.88(19)
N6 C36 C37 C38 41.9(3)
C35 C36 C37 C38 175.7(2)
C45 C36 C37 C38 -60.4(3)
N5 C37 C38 C39 -27.4(3)
C36 C37 C38 C39 147.6(2)
N5 C37 C38 C43 152.0(2)
C36 C37 C38 C43 -33.0(3)
C43 C38 C39 C40 0.9(3)
C37 C38 C39 C40 -179.70(19)
C38 C39 C40 C41 -0.2(3)
C44 O5 C41 C40 0.2(3)
C44 O5 C41 C42 -179.9(2)
C39 C40 C41 O5 179.4(2)
C39 C40 C41 C42 -0.5(3)
O5 C41 C42 C43 -179.38(19)
C40 C41 C42 C43 0.5(3)
C41 C42 C43 C38 0.1(3)
C39 C38 C43 C42 -0.8(3)
C37 C38 C43 C42 179.8(2)
N6 C36 C45 C46 117.51(18)
C35 C36 C45 C46 -5.0(2)
C37 C36 C45 C46 -119.8(2)
N6 C36 C45 C47 -110.33(18)
C35 C36 C45 C47 127.13(19)
C37 C36 C45 C47 12.4(3)
N6 C36 C45 C48 1.26(13)
C35 C36 C45 C48 -121.28(17)
C37 C36 C45 C48 123.98(18)
C49 N6 C48 O6 6.0(4)
C36 N6 C48 O6 -179.9(2)
C49 N6 C48 C45 -172.5(2)
C36 N6 C48 C45 1.49(16)
C46 C45 C48 O6 62.2(3)
C47 C45 C48 O6 -63.8(3)
C36 C45 C48 O6 -179.8(2)
C46 C45 C48 N6 -119.33(18)
C47 C45 C48 N6 114.69(17)
C36 C45 C48 N6 -1.35(14)
C48 N6 C49 C50 -180.0(2)
C36 N6 C49 C50 7.8(3)
C48 N6 C49 C54 1.7(3)
C36 N6 C49 C54 -170.53(18)
C54 C49 C50 C51 0.5(3)
N6 C49 C50 C51 -177.76(18)
C49 C50 C51 C52 0.3(3)
C50 C51 C52 C53 -0.8(3)
C51 C52 C53 C54 0.4(4)
C52 C53 C54 C49 0.4(3)
C50 C49 C54 C53 -0.9(3)
N6 C49 C54 C53 177.40(18)
C57 O8 C56 O7 -0.4(3)
C57 O8 C56 C55 179.44(19)
C56 O8 C57 C58 -175.30(19)
